data_7057614
loop_
_publ_author_name
'Chen, Xiao-Gang'
'Gao, Ji-Xing'
'Hua, Xiu-Ni'
'Liao, Wei-Qiang'

_publ_section_title
;
 A high-temperature molecular ferroelastic phase transition and switchable
 dielectric response in the trimethylbromomethylammonium salt [C4H11NBr]
 [PF6]
;
_journal_issue 18
_journal_name_full 'New Journal of Chemistry'
_journal_page_first 14909
_journal_paper_doi 10.1039/C8NJ02645A
_journal_volume 42
_journal_year 2018
_chemical_formula_moiety 'F6 P, C4 H11 Br N'
_chemical_formula_sum 'C4 H11 Br F6 N P'
_chemical_formula_weight 298.01
_space_group_crystal_system monoclinic
_space_group_IT_number 14
_space_group_name_Hall '-P 2ybc'
_space_group_name_H-M_alt 'P 1 21/c 1'
_symmetry_space_group_name_Hall '-P 2ybc'
_symmetry_space_group_name_H-M 'P 1 21/c 1'
_atom_sites_solution_hydrogens geom
_audit_creation_method SHELXL-2014/7
_audit_update_record
;
2018-07-29 deposited with the CCDC.
2018-08-01 downloaded from the CCDC.
;
_cell_angle_alpha 90
_cell_angle_beta 105.32(3)
_cell_angle_gamma 90
_cell_formula_units_Z 4
_cell_length_a 6.7385(15)
_cell_length_b 12.049(2)
_cell_length_c 13.301(3)
_cell_measurement_reflns_used 2394
_cell_measurement_temperature 293(2)
_cell_measurement_theta_max 27.485
_cell_measurement_theta_min 3.001
_cell_volume 1041.6(4)
_computing_cell_refinement 'CrystalClear (Rigaku Inc., 2008)'
_computing_data_collection 'CrystalClear (Rigaku Inc., 2008)'
_computing_data_reduction 'CrystalClear (Rigaku Inc., 2008)'
_computing_molecular_graphics 'DIAMOND (Brandenburg & Putz, 2005)'
_computing_publication_material 'SHELXL-2014/7 (Sheldrick, 2014)'
_computing_structure_refinement 'SHELXL-2014/7 (Sheldrick, 2014)'
_computing_structure_solution 'SHELXL-2014/7 (Sheldrick, 2014)'
_diffrn_ambient_temperature 293(2)
_diffrn_measured_fraction_theta_full 0.999
_diffrn_measured_fraction_theta_max 1.000
_diffrn_measurement_device_type 'Rigaku SCXmini diffractometer'
_diffrn_measurement_method '\w scans'
_diffrn_radiation_type MoK\a
_diffrn_radiation_wavelength 0.71073
_diffrn_reflns_av_R_equivalents 0.0687
_diffrn_reflns_av_unetI/netI 0.0566
_diffrn_reflns_Laue_measured_fraction_full 0.999
_diffrn_reflns_Laue_measured_fraction_max 1.000
_diffrn_reflns_limit_h_max 8
_diffrn_reflns_limit_h_min -8
_diffrn_reflns_limit_k_max 15
_diffrn_reflns_limit_k_min -15
_diffrn_reflns_limit_l_max 17
_diffrn_reflns_limit_l_min -17
_diffrn_reflns_number 10471
_diffrn_reflns_point_group_measured_fraction_full 0.999
_diffrn_reflns_point_group_measured_fraction_max 1.000
_diffrn_reflns_theta_full 25.242
_diffrn_reflns_theta_max 27.485
_diffrn_reflns_theta_min 3.134
_exptl_absorpt_coefficient_mu 4.144
_exptl_absorpt_correction_T_max 0.437
_exptl_absorpt_correction_T_min 0.258
_exptl_absorpt_correction_type multi-scan
_exptl_absorpt_process_details 'SADABS; Sheldrick, 2004'
_exptl_crystal_colour white
_exptl_crystal_density_diffrn 1.900
_exptl_crystal_description need
_exptl_crystal_F_000 584
_exptl_crystal_size_max 0.38
_exptl_crystal_size_mid 0.28
_exptl_crystal_size_min 0.20
_exptl_transmission_factor_max 0.886
_exptl_transmission_factor_min 0.749
_refine_diff_density_max 1.309
_refine_diff_density_min -0.801
_refine_diff_density_rms 0.100
_refine_ls_extinction_coef 0.038(3)
_refine_ls_extinction_method 'SHELXL-2014/7 (Sheldrick 2014)'
_refine_ls_goodness_of_fit_ref 1.045
_refine_ls_hydrogen_treatment constr
_refine_ls_matrix_type full
_refine_ls_number_parameters 121
_refine_ls_number_reflns 2394
_refine_ls_number_restraints 0
_refine_ls_restrained_S_all 1.045
_refine_ls_R_factor_all 0.1415
_refine_ls_R_factor_gt 0.0779
_refine_ls_shift/su_max 0.000
_refine_ls_shift/su_mean 0.000
_refine_ls_structure_factor_coef Fsqd
_refine_ls_weighting_details 'w=1/[\s^2^(Fo^2^)+(0.1017P)^2^+2.4762P] where P=(Fo^2^+2Fc^2^)/3'
_refine_ls_weighting_scheme calc
_refine_ls_wR_factor_gt 0.2052
_refine_ls_wR_factor_ref 0.2422
_reflns_Friedel_coverage 0.000
_reflns_number_gt 1250
_reflns_number_total 2394
_reflns_threshold_expression 'I > 2\s(I)'
_cod_data_source_file c8nj02645a2.cif
_cod_data_source_block 1
_cod_depositor_comments 'Adding full bibliography for 7057614.cif.'
_cod_database_code 7057614
_shelx_shelxl_version_number 2014/7
_shelx_space_group_comment
;
The symmetry employed for this shelxl refinement is uniquely defined
by the following loop, which should always be used as a source of
symmetry information in preference to the above space-group names.
They are only intended as comments.
;
_shelx_estimated_absorpt_t_min 0.330
_shelx_estimated_absorpt_t_max 0.624

loop_
_space_group_symop_operation_xyz
'x, y, z'
'-x, y+1/2, -z+1/2'
'-x, -y, -z'
'x, -y-1/2, z-1/2'

loop_
_atom_site_label
_atom_site_type_symbol
_atom_site_fract_x
_atom_site_fract_y
_atom_site_fract_z
_atom_site_U_iso_or_equiv
_atom_site_adp_type
_atom_site_occupancy
_atom_site_site_symmetry_order
_atom_site_calc_flag
_atom_site_refinement_flags_posn
_atom_site_refinement_flags_adp
Br1 Br -0.16012(16) 0.28545(13) 0.58224(8) 0.1153(7) Uani 1 1 d . .
C1 C -0.0129(12) 0.1967(7) 0.5052(6) 0.070(2) Uani 1 1 d . .
H1A H 0.0821 0.1484 0.5533 0.084 Uiso 1 1 calc R U
H1B H -0.1101 0.1502 0.4564 0.084 Uiso 1 1 calc R U
C2 C 0.2122(16) 0.1846(8) 0.3960(7) 0.089(3) Uani 1 1 d . .
H2A H 0.3067 0.1412 0.4478 0.133 Uiso 1 1 calc R U
H2B H 0.2866 0.2251 0.3556 0.133 Uiso 1 1 calc R U
H2C H 0.1144 0.1363 0.3510 0.133 Uiso 1 1 calc R U
C3 C -0.0426(14) 0.3356(8) 0.3694(6) 0.081(2) Uani 1 1 d . .
H3A H -0.1412 0.2897 0.3221 0.121 Uiso 1 1 calc R U
H3B H 0.0340 0.3777 0.3312 0.121 Uiso 1 1 calc R U
H3C H -0.1130 0.3852 0.4047 0.121 Uiso 1 1 calc R U
C4 C 0.2578(13) 0.3366(8) 0.5201(7) 0.085(3) Uani 1 1 d . .
H4A H 0.1879 0.3931 0.5485 0.127 Uiso 1 1 calc R U
H4B H 0.3443 0.3708 0.4820 0.127 Uiso 1 1 calc R U
H4C H 0.3406 0.2926 0.5757 0.127 Uiso 1 1 calc R U
F1 F 0.4324(12) 0.3665(4) 0.2219(6) 0.136(3) Uani 1 1 d . .
F2 F 0.4539(12) 0.4860(6) 0.3477(4) 0.129(2) Uani 1 1 d . .
F3 F 0.1832(8) 0.4866(5) 0.2068(5) 0.118(2) Uani 1 1 d . .
F4 F 0.4076(10) 0.6249(4) 0.2326(6) 0.121(2) Uani 1 1 d . .
F5 F 0.3876(11) 0.5064(6) 0.1065(4) 0.118(2) Uani 1 1 d . .
F6 F 0.6615(8) 0.5075(5) 0.2484(5) 0.114(2) Uani 1 1 d . .
N1 N 0.1020(8) 0.2636(4) 0.4480(4) 0.0477(13) Uani 1 1 d . .
P1 P 0.4229(3) 0.49497(15) 0.22721(15) 0.0531(5) Uani 1 1 d . .

loop_
_atom_site_aniso_label
_atom_site_aniso_U_11
_atom_site_aniso_U_22
_atom_site_aniso_U_33
_atom_site_aniso_U_23
_atom_site_aniso_U_13
_atom_site_aniso_U_12
Br1 0.0780(7) 0.2051(16) 0.0704(7) 0.0036(7) 0.0329(5) 0.0311(7)
C1 0.058(4) 0.088(6) 0.064(5) 0.007(4) 0.015(4) -0.005(4)
C2 0.101(7) 0.095(7) 0.076(6) -0.007(5) 0.035(5) 0.028(5)
C3 0.083(6) 0.097(6) 0.057(5) 0.020(5) 0.009(4) 0.020(5)
C4 0.065(5) 0.106(7) 0.074(6) -0.019(5) 0.001(4) -0.019(5)
F1 0.179(7) 0.050(3) 0.160(6) -0.003(3) 0.012(5) 0.006(3)
F2 0.152(6) 0.169(6) 0.058(3) 0.002(3) 0.014(3) -0.058(5)
F3 0.063(3) 0.151(5) 0.137(5) 0.013(4) 0.022(3) -0.022(3)
F4 0.131(5) 0.058(3) 0.160(6) -0.008(3) 0.010(4) 0.002(3)
F5 0.134(5) 0.156(6) 0.057(3) 0.009(3) 0.016(3) -0.009(4)
F6 0.061(3) 0.140(5) 0.134(5) 0.040(4) 0.015(3) 0.006(3)
N1 0.050(3) 0.049(3) 0.043(3) 0.000(2) 0.010(2) 0.003(2)
P1 0.0551(10) 0.0477(10) 0.0520(11) 0.0028(8) 0.0059(8) -0.0049(8)

loop_
_atom_type_symbol
_atom_type_description
_atom_type_scat_dispersion_real
_atom_type_scat_dispersion_imag
_atom_type_scat_source
C C 0.0033 0.0016 'International Tables Vol C Tables 4.2.6.8 and 6.1.1.4'
H H 0.0000 0.0000 'International Tables Vol C Tables 4.2.6.8 and 6.1.1.4'
Br Br -0.2901 2.4595 'International Tables Vol C Tables 4.2.6.8 and 6.1.1.4'
F F 0.0171 0.0103 'International Tables Vol C Tables 4.2.6.8 and 6.1.1.4'
N N 0.0061 0.0033 'International Tables Vol C Tables 4.2.6.8 and 6.1.1.4'
P P 0.1023 0.0942 'International Tables Vol C Tables 4.2.6.8 and 6.1.1.4'

loop_
_geom_angle_atom_site_label_1
_geom_angle_atom_site_label_2
_geom_angle_atom_site_label_3
_geom_angle
N1 C1 Br1 112.8(5)
N1 C1 H1A 109.0
Br1 C1 H1A 109.0
N1 C1 H1B 109.0
Br1 C1 H1B 109.0
H1A C1 H1B 107.8
N1 C2 H2A 109.5
N1 C2 H2B 109.5
H2A C2 H2B 109.5
N1 C2 H2C 109.5
H2A C2 H2C 109.5
H2B C2 H2C 109.5
N1 C3 H3A 109.5
N1 C3 H3B 109.5
H3A C3 H3B 109.5
N1 C3 H3C 109.5
H3A C3 H3C 109.5
H3B C3 H3C 109.5
N1 C4 H4A 109.5
N1 C4 H4B 109.5
H4A C4 H4B 109.5
N1 C4 H4C 109.5
H4A C4 H4C 109.5
H4B C4 H4C 109.5
C1 N1 C2 106.7(6)
C1 N1 C3 110.2(6)
C2 N1 C3 111.0(6)
C1 N1 C4 111.5(6)
C2 N1 C4 108.7(7)
C3 N1 C4 108.7(6)
F1 P1 F2 88.9(4)
F1 P1 F6 93.0(4)
F2 P1 F6 88.2(4)
F1 P1 F5 92.2(4)
F2 P1 F5 178.5(4)
F6 P1 F5 92.7(4)
F1 P1 F3 88.9(4)
F2 P1 F3 91.5(4)
F6 P1 F3 178.1(4)
F5 P1 F3 87.6(4)
F1 P1 F4 178.6(4)
F2 P1 F4 90.9(4)
F6 P1 F4 88.4(4)
F5 P1 F4 88.0(4)
F3 P1 F4 89.7(4)

loop_
_geom_bond_atom_site_label_1
_geom_bond_atom_site_label_2
_geom_bond_distance
Br1 C1 1.927(8)
C1 N1 1.463(9)
C1 H1A 0.9700
C1 H1B 0.9700
C2 N1 1.486(10)
C2 H2A 0.9600
C2 H2B 0.9600
C2 H2C 0.9600
C3 N1 1.502(9)
C3 H3A 0.9600
C3 H3B 0.9600
C3 H3C 0.9600
C4 N1 1.504(9)
C4 H4A 0.9600
C4 H4B 0.9600
C4 H4C 0.9600
F1 P1 1.551(6)
F2 P1 1.564(6)
F3 P1 1.568(6)
F4 P1 1.572(5)
F5 P1 1.566(6)
F6 P1 1.564(6)

loop_
_geom_hbond_atom_site_label_D
_geom_hbond_atom_site_label_H
_geom_hbond_atom_site_label_A
_geom_hbond_distance_DH
_geom_hbond_distance_HA
_geom_hbond_distance_DA
_geom_hbond_angle_DHA
_geom_hbond_site_symmetry_A
C4 H4B F2 0.96 2.52 3.441(12) 160.4 .
C3 H3B F3 0.96 2.52 3.471(11) 170.7 .
C1 H1B F5 0.97 2.52 3.444(11) 158.2 2_545
C1 H1A F3 0.97 2.56 3.455(11) 153.9 4_566
C3 H3B F3 0.96 2.52 3.471(11) 170.7 .
C1 H1B F5 0.97 2.52 3.444(11) 158.2 2_545
C1 H1A F3 0.97 2.56 3.455(11) 153.9 4_566
C4 H4B F2 0.96 2.52 3.441(12) 160.4 .
C3 H3B F3 0.96 2.52 3.471(11) 170.7 .
C1 H1B F5 0.97 2.52 3.444(11) 158.2 2_545
C1 H1A F3 0.97 2.56 3.455(11) 153.9 4_566
C4 H4B F2 0.96 2.52 3.441(12) 160.4 .
C3 H3B F3 0.96 2.52 3.471(11) 170.7 .
C1 H1B F5 0.97 2.52 3.444(11) 158.2 2_545
C1 H1A F3 0.97 2.56 3.455(11) 153.9 4_566
C4 H4B F2 0.96 2.52 3.441(12) 160.4 .
C3 H3B F3 0.96 2.52 3.471(11) 170.7 .
C1 H1B F5 0.97 2.52 3.444(11) 158.2 2_545
C1 H1A F3 0.97 2.56 3.455(11) 153.9 4_566
C4 H4B F2 0.96 2.52 3.441(12) 160.4 .
C4 H4B F2 0.96 2.52 3.441(12) 160.4 .
C1 H1A F3 0.97 2.56 3.455(11) 153.9 4_566
C1 H1B F5 0.97 2.52 3.444(11) 158.2 2_545
C3 H3A F4 0.96 2.65 3.545(11) 156.1 2_545
C3 H3B F3 0.96 2.52 3.471(11) 170.7 .
C4 H4B F2 0.96 2.52 3.441(12) 160.4 .
C1 H1A F3 0.97 2.56 3.455(11) 153.9 4_566
C1 H1B F5 0.97 2.52 3.444(11) 158.2 2_545
C3 H3B F3 0.96 2.52 3.471(11) 170.7 .
C4 H4B F2 0.96 2.52 3.441(12) 160.4 .
C1 H1A F3 0.97 2.56 3.455(11) 153.9 4_566
C1 H1B F5 0.97 2.52 3.444(11) 158.2 2_545
C3 H3B F3 0.96 2.52 3.471(11) 170.7 .
C1 H1A F3 0.97 2.56 3.455(11) 153.9 4_566
C1 H1B F5 0.97 2.52 3.444(11) 158.2 2_545
C3 H3B F3 0.96 2.52 3.471(11) 170.7 .
C4 H4B F2 0.96 2.52 3.441(12) 160.4 .
C1 H1A F3 0.97 2.56 3.455(11) 153.9 4_566
C1 H1B F5 0.97 2.52 3.444(11) 158.2 2_545
C3 H3B F3 0.96 2.52 3.471(11) 170.7 .
C4 H4B F2 0.96 2.52 3.441(12) 160.4 .

loop_
_geom_torsion_atom_site_label_1
_geom_torsion_atom_site_label_2
_geom_torsion_atom_site_label_3
_geom_torsion_atom_site_label_4
_geom_torsion
Br1 C1 N1 C2 178.1(5)
Br1 C1 N1 C3 -61.3(7)
Br1 C1 N1 C4 59.5(7)
